data_9007387
loop_
_publ_author_name
'Liferovich, R. P.'
'Mitchell, R. H.'

_publ_section_title
;
 Rhombohedral ilmenite group nickel titanates with Zn, Mg, and Mn:
 synthesis and crystal structures
;
_journal_name_full 'Physics and Chemistry of Minerals'
_journal_page_first 442
_journal_page_last 449
_journal_paper_doi 10.1007/s00269-005-0020-7
_journal_volume 32
_journal_year 2005
_chemical_formula_sum 'Mg0.333 Ni0.333 O3 Ti Zn0.333'
_chemical_name_mineral Geikielite
_space_group_IT_number 148
_symmetry_space_group_name_Hall '-R 3'
_symmetry_space_group_name_H-M 'R -3 :H'
_cell_angle_alpha 90
_cell_angle_beta 90
_cell_angle_gamma 120
_cell_length_a 5.0544
_cell_length_b 5.0544
_cell_length_c 13.8737
_cell_formula_units_Z 6
_cell_volume 306.946
_database_code_amcsd 0008980
_exptl_crystal_density_diffrn 4.718
_cod_original_sg_symbol_H-M 'R -3'
_cod_original_formula_sum '(Ni.333 Zn.333 Mg.333) Ti O3'
_cod_database_code 9007387

loop_
_space_group_symop_operation_xyz
x,y,z
2/3+x,1/3+y,1/3+z
1/3+x,2/3+y,2/3+z
y,-x+y,-z
2/3+y,1/3-x+y,1/3-z
1/3+y,2/3-x+y,2/3-z
-x+y,-x,z
2/3-x+y,1/3-x,1/3+z
1/3-x+y,2/3-x,2/3+z
-x,-y,-z
2/3-x,1/3-y,1/3-z
1/3-x,2/3-y,2/3-z
-y,x-y,z
2/3-y,1/3+x-y,1/3+z
1/3-y,2/3+x-y,2/3+z
x-y,x,-z
2/3+x-y,1/3+x,1/3-z
1/3+x-y,2/3+x,2/3-z

loop_
_atom_site_label
_atom_site_fract_x
_atom_site_fract_y
_atom_site_fract_z
_atom_site_occupancy
_atom_site_U_iso_or_equiv
NiA 0.00000 0.00000 0.35550 0.33333 0.00722
ZnA 0.00000 0.00000 0.35550 0.33333 0.00722
MgA 0.00000 0.00000 0.35550 0.33333 0.00722
TiB 0.00000 0.00000 0.14520 1.00000 0.00456
O1 0.31880 0.01970 0.24420 1.00000 0.00253

loop_
_cod_related_entry_id
_cod_related_entry_database
_cod_related_entry_code
1 AMCSD 0008980
